data_4085042
loop_
_publ_author_name
'Wen, Chunyan'
'Yuan, Shifang'
'Shi, Qisong'
'Yue, Erlin'
'Liu, Diansheng'
'Sun, Wen-Hua'

_publ_section_title
;
 Tailoring Polyethylenes by Nickel Complexes Bearing Modified
 1-(2-Benzhydrylnaphthylimino)-2-phenyliminoacenaphthylene Derivatives
;
_journal_issue 24
_journal_name_full Organometallics
_journal_page_first 7223
_journal_paper_doi 10.1021/om5010226
_journal_volume 33
_journal_year 2014
_chemical_formula_sum 'C43 H32 Br2 N2 Ni'
_chemical_formula_weight 795.24
_chemical_name_systematic
;
 ?
;
_space_group_IT_number 14
_symmetry_cell_setting monoclinic
_symmetry_space_group_name_Hall '-P 2ybc'
_symmetry_space_group_name_H-M 'P 1 21/c 1'
_atom_sites_solution_hydrogens geom
_atom_sites_solution_primary direct
_atom_sites_solution_secondary difmap
_audit_creation_method SHELXL-97
_cell_angle_alpha 90.00
_cell_angle_beta 116.796(5)
_cell_angle_gamma 90.00
_cell_formula_units_Z 4
_cell_length_a 17.798(8)
_cell_length_b 11.405(5)
_cell_length_c 19.086(9)
_cell_measurement_temperature 291(2)
_cell_measurement_theta_max 26.00
_cell_measurement_theta_min 1.28
_cell_volume 3458(3)
_computing_cell_refinement 'Siemens SMART & SAINT'
_computing_data_collection 'Siemens SMART'
_computing_data_reduction 'Siemens XPREP'
_computing_molecular_graphics 'Bruker SHELXTL'
_computing_publication_material 'Bruker SHELXTL'
_computing_structure_refinement 'Siemens SHELXTL'
_computing_structure_solution 'Siemens SHELXTL'
_diffrn_ambient_temperature 291(2)
_diffrn_measured_fraction_theta_full 0.997
_diffrn_measured_fraction_theta_max 0.997
_diffrn_measurement_device_type 'CCD area detector'
_diffrn_measurement_method 'phi and omega scans'
_diffrn_radiation_monochromator graphite
_diffrn_radiation_source 'fine-focus sealed tube'
_diffrn_radiation_type MoK\a
_diffrn_radiation_wavelength 0.71073
_diffrn_reflns_av_R_equivalents 0.0219
_diffrn_reflns_av_sigmaI/netI 0.0758
_diffrn_reflns_limit_h_max 21
_diffrn_reflns_limit_h_min -14
_diffrn_reflns_limit_k_max 14
_diffrn_reflns_limit_k_min -14
_diffrn_reflns_limit_l_max 23
_diffrn_reflns_limit_l_min -23
_diffrn_reflns_number 20275
_diffrn_reflns_theta_full 26.00
_diffrn_reflns_theta_max 26.00
_diffrn_reflns_theta_min 1.28
_diffrn_standards_decay_% none
_diffrn_standards_interval_count none
_diffrn_standards_interval_time none
_diffrn_standards_number none
_exptl_absorpt_coefficient_mu 2.906
_exptl_absorpt_correction_T_max .0000
_exptl_absorpt_correction_T_min .0000
_exptl_absorpt_correction_type empirical
_exptl_absorpt_process_details 'SADABS (Sheldrick, 1996)'
_exptl_crystal_colour red
_exptl_crystal_density_diffrn 1.528
_exptl_crystal_density_method 'not measured'
_exptl_crystal_description plate
_exptl_crystal_F_000 1608
_exptl_crystal_size_max 0.320
_exptl_crystal_size_mid 0.250
_exptl_crystal_size_min 0.050
_refine_diff_density_max 0.662
_refine_diff_density_min -0.553
_refine_diff_density_rms 0.133
_refine_ls_extinction_method none
_refine_ls_goodness_of_fit_ref 1.042
_refine_ls_hydrogen_treatment mixed
_refine_ls_matrix_type full
_refine_ls_number_parameters 435
_refine_ls_number_reflns 6772
_refine_ls_number_restraints 0
_refine_ls_restrained_S_all 1.042
_refine_ls_R_factor_gt 0.0516
_refine_ls_shift/su_max 0.001
_refine_ls_shift/su_mean 0.000
_refine_ls_structure_factor_coef Fsqd
_refine_ls_weighting_details 'calc w=1/[\s^2^(Fo^2^)+(0.0700P)^2^+1.8800P] where P=(Fo^2^+2Fc^2^)/3'
_refine_ls_weighting_scheme calc
_refine_ls_wR_factor_gt 0.1455
_refine_ls_wR_factor_ref 0.1494
_reflns_number_gt 4731
_reflns_number_total 6772
_reflns_threshold_expression >2sigma(I)
_cod_data_source_file om5010226_si_001.cif
_cod_data_source_block C1
_cod_depositor_comments
;
The following automatic conversions were performed:

'_symmetry_cell_setting' value 'Monoclinic' changed to 'monoclinic'
according to
/home/saulius/struct/COD-crude-data--automatic-downloads/rss-feeds/ACS/lib/dictionaries/cif_core.dic
dictionary named 'cif_core.dic' version 2.4.2 from 2011-04-26.

Automatic conversion script
Id: cif_fix_values 2935 2014-11-11 08:27:57Z andrius 

 Adding full bibliography for 4085042--4085043.cif.
;
_cod_original_sg_symbol_H-M P2(1)/c
_cod_database_code 4085042
_refine_ls_r_factor_ref 0.0700

loop_
_symmetry_equiv_pos_as_xyz
'x, y, z'
'-x, y+1/2, -z+1/2'
'-x, -y, -z'
'x, -y-1/2, z-1/2'

loop_
_atom_site_label
_atom_site_type_symbol
_atom_site_fract_x
_atom_site_fract_y
_atom_site_fract_z
_atom_site_U_iso_or_equiv
_atom_site_adp_type
_atom_site_occupancy
_atom_site_symmetry_multiplicity
_atom_site_calc_flag
_atom_site_refinement_flags
Br1 Br 0.58159(4) 0.68405(5) 0.60972(4) 0.04157(18) Uani 1 1 d .
Br2 Br 0.83074(4) 0.63488(5) 0.68771(4) 0.04530(19) Uani 1 1 d .
C1 C 0.7116(3) 0.9956(4) 0.6842(3) 0.0298(12) Uani 1 1 d .
C2 C 0.6977(3) 0.9963(5) 0.6004(3) 0.0323(12) Uani 1 1 d .
C3 C 0.6785(3) 1.1164(4) 0.5703(3) 0.0327(12) Uani 1 1 d .
C4 C 0.6584(3) 1.1704(5) 0.5009(3) 0.0363(13) Uani 1 1 d .
H4 H 0.6521 1.1276 0.4571 0.044 Uiso 1 1 calc R
C5 C 0.6472(3) 1.2946(5) 0.4966(3) 0.0332(12) Uani 1 1 d .
H5 H 0.6348 1.3322 0.4494 0.040 Uiso 1 1 calc R
C6 C 0.6540(3) 1.3618(5) 0.5603(3) 0.0332(12) Uani 1 1 d .
H6 H 0.6459 1.4425 0.5549 0.040 Uiso 1 1 calc R
C7 C 0.6834(3) 1.3639(5) 0.7029(3) 0.0354(13) Uani 1 1 d .
H7 H 0.6762 1.4446 0.7036 0.043 Uiso 1 1 calc R
C8 C 0.7033(3) 1.3000(5) 0.7679(3) 0.0341(12) Uani 1 1 d .
H8 H 0.7096 1.3406 0.8125 0.041 Uiso 1 1 calc R
C9 C 0.7157(3) 1.1762(4) 0.7758(3) 0.0321(12) Uani 1 1 d .
H9 H 0.7291 1.1374 0.8228 0.039 Uiso 1 1 calc R
C10 C 0.7064(3) 1.1176(4) 0.7088(3) 0.0315(12) Uani 1 1 d .
C11 C 0.6734(3) 1.3072(4) 0.6332(3) 0.0300(11) Uani 1 1 d .
C12 C 0.6848(3) 1.1841(4) 0.6374(3) 0.0293(11) Uani 1 1 d .
C13 C 0.7520(3) 0.8956(4) 0.8048(3) 0.0324(12) Uani 1 1 d .
C14 C 0.8328(3) 0.8905(4) 0.8597(3) 0.0303(11) Uani 1 1 d .
C15 C 0.8506(3) 0.8884(4) 0.9409(3) 0.0318(12) Uani 1 1 d .
H15 H 0.9063 0.8830 0.9789 0.038 Uiso 1 1 calc R
C16 C 0.7879(3) 0.8942(4) 0.9644(3) 0.0327(12) Uani 1 1 d .
H16 H 0.8017 0.8960 1.0175 0.039 Uiso 1 1 calc R
C17 C 0.6363(3) 0.9024(4) 0.9298(3) 0.0316(12) Uani 1 1 d .
H17 H 0.6486 0.9038 0.9826 0.038 Uiso 1 1 calc R
C18 C 0.5538(3) 0.9051(4) 0.8715(3) 0.0330(12) Uani 1 1 d .
H18 H 0.5111 0.9102 0.8868 0.040 Uiso 1 1 calc R
C19 C 0.5306(3) 0.9005(4) 0.7908(3) 0.0322(12) Uani 1 1 d .
H19 H 0.4745 0.8978 0.7536 0.039 Uiso 1 1 calc R
C20 C 0.5951(3) 0.9003(4) 0.7690(3) 0.0327(12) Uani 1 1 d .
H20 H 0.5813 0.9007 0.7158 0.039 Uiso 1 1 calc R
C21 C 0.7008(3) 0.8974(4) 0.9063(3) 0.0320(12) Uani 1 1 d .
C22 C 0.6789(3) 0.8995(4) 0.8228(3) 0.0301(12) Uani 1 1 d .
C23 C 0.9026(3) 0.8962(4) 0.8344(3) 0.0306(12) Uani 1 1 d .
H23 H 0.8809 0.8537 0.7845 0.037 Uiso 1 1 calc R
C24 C 0.9859(3) 0.8321(5) 0.8900(3) 0.0327(12) Uani 1 1 d .
C25 C 0.9775(3) 0.7196(4) 0.9133(3) 0.0298(11) Uani 1 1 d .
H25 H 0.9243 0.6861 0.8953 0.036 Uiso 1 1 calc R
C26 C 1.0501(3) 0.6555(4) 0.9647(3) 0.0292(11) Uani 1 1 d .
H26 H 1.0452 0.5791 0.9792 0.035 Uiso 1 1 calc R
C27 C 1.1256(3) 0.7071(4) 0.9919(3) 0.0310(12) Uani 1 1 d .
H27 H 1.1732 0.6676 1.0277 0.037 Uiso 1 1 calc R
C28 C 1.1339(3) 0.8207(5) 0.9668(3) 0.0322(12) Uani 1 1 d .
H28 H 1.1868 0.8544 0.9843 0.039 Uiso 1 1 calc R
C29 C 1.0628(3) 0.8818(4) 0.9161(3) 0.0286(11) Uani 1 1 d .
H29 H 1.0680 0.9570 0.9000 0.034 Uiso 1 1 calc R
C30 C 0.9170(3) 1.0206(4) 0.8154(3) 0.0311(12) Uani 1 1 d .
C31 C 0.9233(3) 1.1148(5) 0.8661(3) 0.0308(12) Uani 1 1 d .
H31 H 0.9208 1.0998 0.9128 0.037 Uiso 1 1 calc R
C32 C 0.9332(3) 1.2287(5) 0.8471(3) 0.0303(11) Uani 1 1 d .
H32 H 0.9399 1.2893 0.8821 0.036 Uiso 1 1 calc R
C33 C 0.9331(3) 1.2526(5) 0.7754(3) 0.0330(12) Uani 1 1 d .
H33 H 0.9377 1.3300 0.7624 0.040 Uiso 1 1 calc R
C34 C 0.9260(3) 1.1608(5) 0.7210(3) 0.0349(13) Uani 1 1 d .
H34 H 0.9247 1.1756 0.6725 0.042 Uiso 1 1 calc R
C35 C 0.9214(3) 1.0458(5) 0.7475(3) 0.0333(12) Uani 1 1 d .
H35 H 0.9213 0.9832 0.7162 0.040 Uiso 1 1 calc R
C36 C 0.6864(3) 0.8943(5) 0.4893(3) 0.0329(12) Uani 1 1 d .
C37 C 0.7612(3) 0.8970(4) 0.4801(3) 0.0297(11) Uani 1 1 d .
C38 C 0.7486(3) 0.8940(5) 0.4025(3) 0.0349(13) Uani 1 1 d .
H38 H 0.7967 0.8901 0.3951 0.042 Uiso 1 1 calc R
C39 C 0.6726(3) 0.8962(4) 0.3354(3) 0.0347(13) Uani 1 1 d .
H39 H 0.6686 0.8999 0.2852 0.042 Uiso 1 1 calc R
C40 C 0.6012(3) 0.8925(4) 0.3499(3) 0.0319(12) Uani 1 1 d .
H40 H 0.5479 0.8892 0.3074 0.038 Uiso 1 1 calc R
C41 C 0.6086(3) 0.8937(4) 0.4284(3) 0.0314(12) Uani 1 1 d .
C42 C 0.8460(3) 0.8923(4) 0.5478(3) 0.0315(12) Uani 1 1 d .
H42A H 0.8880 0.8962 0.5293 0.047 Uiso 1 1 calc R
H42B H 0.8522 0.8203 0.5759 0.047 Uiso 1 1 calc R
H42C H 0.8529 0.9574 0.5821 0.047 Uiso 1 1 calc R
C43 C 0.5326(3) 0.8967(4) 0.4430(3) 0.0338(12) Uani 1 1 d .
H43D H 0.5501 0.8981 0.4985 0.051 Uiso 1 1 calc R
H43E H 0.4989 0.8282 0.4206 0.051 Uiso 1 1 calc R
H43F H 0.5000 0.9656 0.4193 0.051 Uiso 1 1 calc R
N1 N 0.7300(3) 0.8951(3) 0.7231(2) 0.0271(9) Uani 1 1 d .
N2 N 0.7009(3) 0.8976(4) 0.5700(3) 0.0309(10) Uani 1 1 d .
Ni1 Ni 0.71677(4) 0.76270(5) 0.64703(4) 0.02663(18) Uani 1 1 d .

loop_
_atom_site_aniso_label
_atom_site_aniso_U_11
_atom_site_aniso_U_22
_atom_site_aniso_U_33
_atom_site_aniso_U_23
_atom_site_aniso_U_13
_atom_site_aniso_U_12
Br1 0.0379(3) 0.0405(3) 0.0422(4) -0.0012(3) 0.0144(3) -0.0071(3)
Br2 0.0378(3) 0.0422(4) 0.0484(4) -0.0012(3) 0.0129(3) 0.0102(3)
C1 0.026(3) 0.027(3) 0.036(3) 0.007(2) 0.013(2) 0.007(2)
C2 0.032(3) 0.033(3) 0.026(3) 0.007(2) 0.007(2) 0.010(2)
C3 0.031(3) 0.029(3) 0.030(3) 0.005(2) 0.007(2) 0.009(2)
C4 0.029(3) 0.028(3) 0.037(3) -0.005(2) 0.002(2) 0.012(2)
C5 0.032(3) 0.032(3) 0.030(3) 0.008(2) 0.009(2) 0.010(2)
C6 0.031(3) 0.028(3) 0.036(3) -0.004(2) 0.012(2) 0.007(2)
C7 0.036(3) 0.035(3) 0.037(3) 0.015(3) 0.017(3) 0.013(2)
C8 0.033(3) 0.032(3) 0.027(3) -0.008(2) 0.005(2) 0.009(2)
C9 0.032(3) 0.029(3) 0.036(3) 0.006(2) 0.015(2) 0.007(2)
C10 0.038(3) 0.027(3) 0.030(3) 0.013(2) 0.016(2) 0.010(2)
C11 0.030(3) 0.026(3) 0.024(3) 0.002(2) 0.004(2) 0.005(2)
C12 0.022(2) 0.032(3) 0.028(3) -0.004(2) 0.007(2) 0.008(2)
C13 0.034(3) 0.028(3) 0.035(3) 0.007(2) 0.015(3) 0.010(2)
C14 0.037(3) 0.026(3) 0.026(3) 0.002(2) 0.013(2) 0.007(2)
C15 0.030(3) 0.032(3) 0.029(3) 0.013(2) 0.010(2) 0.012(2)
C16 0.041(3) 0.028(3) 0.035(3) 0.006(2) 0.023(3) 0.006(2)
C17 0.037(3) 0.027(3) 0.031(3) 0.008(2) 0.015(2) 0.011(2)
C18 0.044(3) 0.027(3) 0.036(3) 0.002(2) 0.026(3) 0.007(2)
C19 0.032(3) 0.033(3) 0.030(3) 0.011(2) 0.012(2) 0.011(2)
C20 0.033(3) 0.025(3) 0.040(3) 0.004(2) 0.017(3) 0.008(2)
C21 0.029(3) 0.025(3) 0.034(3) 0.009(2) 0.007(2) 0.011(2)
C22 0.041(3) 0.025(3) 0.034(3) 0.009(2) 0.025(3) 0.006(2)
C23 0.032(3) 0.033(3) 0.022(3) 0.008(2) 0.008(2) 0.008(2)
C24 0.027(3) 0.034(3) 0.031(3) 0.014(2) 0.008(2) 0.008(2)
C25 0.024(2) 0.032(3) 0.027(3) -0.002(2) 0.006(2) 0.004(2)
C26 0.029(3) 0.028(3) 0.028(3) 0.007(2) 0.010(2) 0.004(2)
C27 0.036(3) 0.028(3) 0.026(3) 0.008(2) 0.011(2) 0.013(2)
C28 0.024(2) 0.037(3) 0.029(3) -0.008(2) 0.007(2) 0.001(2)
C29 0.030(3) 0.024(3) 0.029(3) 0.001(2) 0.010(2) 0.002(2)
C30 0.027(3) 0.027(3) 0.034(3) 0.004(2) 0.009(2) 0.009(2)
C31 0.024(2) 0.037(3) 0.028(3) 0.009(2) 0.009(2) 0.011(2)
C32 0.031(3) 0.029(3) 0.030(3) 0.002(2) 0.012(2) 0.012(2)
C33 0.028(3) 0.033(3) 0.035(3) 0.006(2) 0.012(2) 0.005(2)
C34 0.032(3) 0.035(3) 0.035(3) 0.008(2) 0.012(3) 0.009(2)
C35 0.034(3) 0.036(3) 0.027(3) -0.002(2) 0.010(2) 0.009(2)
C36 0.032(3) 0.033(3) 0.034(3) 0.011(2) 0.015(2) 0.010(2)
C37 0.031(3) 0.032(3) 0.024(3) 0.004(2) 0.011(2) 0.007(2)
C38 0.029(3) 0.039(3) 0.038(3) 0.002(3) 0.016(3) 0.009(2)
C39 0.044(3) 0.031(3) 0.033(3) 0.010(2) 0.022(3) 0.011(2)
C40 0.031(3) 0.029(3) 0.030(3) 0.010(2) 0.009(2) 0.009(2)
C41 0.027(3) 0.029(3) 0.030(3) 0.007(2) 0.006(2) 0.006(2)
C42 0.032(3) 0.027(3) 0.033(3) 0.006(2) 0.013(2) 0.004(2)
C43 0.039(3) 0.027(3) 0.033(3) 0.006(2) 0.015(3) 0.008(2)
N1 0.031(2) 0.027(2) 0.019(2) 0.0018(18) 0.0086(18) 0.0008(18)
N2 0.031(2) 0.025(2) 0.029(2) 0.0067(19) 0.007(2) 0.0095(18)
Ni1 0.0313(3) 0.0209(3) 0.0250(4) 0.0014(3) 0.0103(3) 0.0009(3)

loop_
_atom_type_symbol
_atom_type_description
_atom_type_scat_dispersion_real
_atom_type_scat_dispersion_imag
_atom_type_scat_source
C C 0.0033 0.0016 'International Tables Vol C Tables 4.2.6.8 and 6.1.1.4'
H H 0.0000 0.0000 'International Tables Vol C Tables 4.2.6.8 and 6.1.1.4'
N N 0.0061 0.0033 'International Tables Vol C Tables 4.2.6.8 and 6.1.1.4'
Ni Ni 0.3393 1.1124 'International Tables Vol C Tables 4.2.6.8 and 6.1.1.4'
Br Br -0.2901 2.4595 'International Tables Vol C Tables 4.2.6.8 and 6.1.1.4'

loop_
_geom_angle_atom_site_label_1
_geom_angle_atom_site_label_2
_geom_angle_atom_site_label_3
_geom_angle
N1 C1 C10 132.0(5)
N1 C1 C2 118.8(4)
C10 C1 C2 109.1(4)
N2 C2 C3 134.0(5)
N2 C2 C1 117.2(5)
C3 C2 C1 108.7(4)
C4 C3 C12 120.1(5)
C4 C3 C2 136.1(5)
C12 C3 C2 103.8(4)
C3 C4 C5 118.3(5)
C3 C4 H4 120.8
C5 C4 H4 120.8
C6 C5 C4 122.7(5)
C6 C5 H5 118.6
C4 C5 H5 118.6
C5 C6 C11 120.0(5)
C5 C6 H6 120.0
C11 C6 H6 120.0
C8 C7 C11 119.3(5)
C8 C7 H7 120.3
C11 C7 H7 120.3
C7 C8 C9 126.8(5)
C7 C8 H8 116.6
C9 C8 H8 116.6
C10 C9 C8 115.6(5)
C10 C9 H9 122.2
C8 C9 H9 122.2
C9 C10 C12 119.0(5)
C9 C10 C1 138.2(5)
C12 C10 C1 102.8(4)
C12 C11 C7 116.4(5)
C12 C11 C6 117.2(5)
C7 C11 C6 126.4(5)
C11 C12 C10 122.9(5)
C11 C12 C3 121.5(5)
C10 C12 C3 115.6(5)
C14 C13 N1 121.4(5)
C14 C13 C22 124.0(5)
N1 C13 C22 114.6(4)
C13 C14 C15 118.7(5)
C13 C14 C23 119.3(5)
C15 C14 C23 121.9(5)
C16 C15 C14 122.3(5)
C16 C15 H15 118.9
C14 C15 H15 118.9
C15 C16 C21 119.9(5)
C15 C16 H16 120.1
C21 C16 H16 120.1
C18 C17 C21 117.8(5)
C18 C17 H17 121.1
C21 C17 H17 121.1
C17 C18 C19 124.0(5)
C17 C18 H18 118.0
C19 C18 H18 118.0
C20 C19 C18 117.1(5)
C20 C19 H19 121.4
C18 C19 H19 121.4
C22 C20 C19 122.7(5)
C22 C20 H20 118.7
C19 C20 H20 118.7
C17 C21 C16 120.3(5)
C17 C21 C22 119.4(5)
C16 C21 C22 120.3(5)
C20 C22 C21 118.8(5)
C20 C22 C13 126.3(5)
C21 C22 C13 114.9(5)
C30 C23 C14 111.5(4)
C30 C23 C24 113.0(4)
C14 C23 C24 115.1(4)
C30 C23 H23 105.4
C14 C23 H23 105.4
C24 C23 H23 105.4
C29 C24 C25 120.5(5)
C29 C24 C23 123.2(5)
C25 C24 C23 116.3(4)
C24 C25 C26 120.0(5)
C24 C25 H25 120.0
C26 C25 H25 120.0
C27 C26 C25 118.9(5)
C27 C26 H26 120.6
C25 C26 H26 120.6
C26 C27 C28 120.7(5)
C26 C27 H27 119.6
C28 C27 H27 119.6
C29 C28 C27 119.8(5)
C29 C28 H28 120.1
C27 C28 H28 120.1
C24 C29 C28 120.0(5)
C24 C29 H29 120.0
C28 C29 H29 120.0
C35 C30 C31 117.9(5)
C35 C30 C23 120.9(5)
C31 C30 C23 121.2(5)
C32 C31 C30 121.1(5)
C32 C31 H31 119.5
C30 C31 H31 119.5
C31 C32 C33 119.8(5)
C31 C32 H32 120.1
C33 C32 H32 120.1
C32 C33 C34 121.8(5)
C32 C33 H33 119.1
C34 C33 H33 119.1
C35 C34 C33 114.5(5)
C35 C34 H34 122.7
C33 C34 H34 122.7
C30 C35 C34 124.8(5)
C30 C35 H35 117.6
C34 C35 H35 117.6
C41 C36 C37 123.3(5)
C41 C36 N2 122.7(5)
C37 C36 N2 113.9(4)
C38 C37 C36 114.8(5)
C38 C37 C42 122.6(5)
C36 C37 C42 122.3(4)
C39 C38 C37 127.2(5)
C39 C38 H38 116.4
C37 C38 H38 116.4
C38 C39 C40 114.1(5)
C38 C39 H39 122.9
C40 C39 H39 122.9
C39 C40 C41 122.1(5)
C39 C40 H40 119.0
C41 C40 H40 119.0
C36 C41 C40 118.2(5)
C36 C41 C43 120.1(5)
C40 C41 C43 121.7(4)
C37 C42 H42A 109.5
C37 C42 H42B 109.5
H42A C42 H42B 109.5
C37 C42 H42C 109.5
H42A C42 H42C 109.5
H42B C42 H42C 109.5
C41 C43 H43D 109.5
C41 C43 H43E 109.5
H43D C43 H43E 109.5
C41 C43 H43F 109.5
H43D C43 H43F 109.5
H43E C43 H43F 109.5
C1 N1 C13 119.1(4)
C1 N1 Ni1 108.8(3)
C13 N1 Ni1 132.1(3)
C2 N2 C36 118.9(4)
C2 N2 Ni1 110.8(4)
C36 N2 Ni1 130.1(3)
N1 Ni1 N2 83.62(17)
N1 Ni1 Br2 115.06(12)
N2 Ni1 Br2 121.66(12)
N1 Ni1 Br1 105.82(12)
N2 Ni1 Br1 106.01(12)
Br2 Ni1 Br1 118.66(5)

loop_
_geom_bond_atom_site_label_1
_geom_bond_atom_site_label_2
_geom_bond_distance
Br1 Ni1 2.3570(13)
Br2 Ni1 2.3287(11)
C1 N1 1.324(6)
C1 C10 1.485(7)
C1 C2 1.504(7)
C2 N2 1.280(6)
C2 C3 1.465(7)
C3 C4 1.354(7)
C3 C12 1.457(7)
C4 C5 1.428(7)
C4 H4 0.9300
C5 C6 1.395(7)
C5 H5 0.9300
C6 C11 1.418(7)
C6 H6 0.9300
C7 C8 1.342(7)
C7 C11 1.416(7)
C7 H7 0.9300
C8 C9 1.426(7)
C8 H8 0.9300
C9 C10 1.385(7)
C9 H9 0.9300
C10 C12 1.451(7)
C11 C12 1.416(7)
C13 C14 1.346(7)
C13 N1 1.426(6)
C13 C22 1.491(7)
C14 C15 1.435(7)
C14 C23 1.523(7)
C15 C16 1.380(7)
C15 H15 0.9300
C16 C21 1.444(7)
C16 H16 0.9300
C17 C18 1.386(7)
C17 C21 1.408(7)
C17 H17 0.9300
C18 C19 1.405(7)
C18 H18 0.9300
C19 C20 1.386(7)
C19 H19 0.9300
C20 C22 1.377(7)
C20 H20 0.9300
C21 C22 1.460(7)
C23 C30 1.514(7)
C23 C24 1.562(7)
C23 H23 0.9800
C24 C29 1.351(7)
C24 C25 1.389(7)
C25 C26 1.423(7)
C25 H25 0.9300
C26 C27 1.339(7)
C26 H26 0.9300
C27 C28 1.411(7)
C27 H27 0.9300
C28 C29 1.385(7)
C28 H28 0.9300
C29 H29 0.9300
C30 C35 1.364(7)
C30 C31 1.416(7)
C31 C32 1.380(7)
C31 H31 0.9300
C32 C33 1.394(7)
C32 H32 0.9300
C33 C34 1.439(7)
C33 H33 0.9300
C34 C35 1.421(7)
C34 H34 0.9300
C35 H35 0.9300
C36 C41 1.347(7)
C36 C37 1.420(7)
C36 N2 1.444(7)
C37 C38 1.394(7)
C37 C42 1.481(7)
C38 C39 1.381(7)
C38 H38 0.9300
C39 C40 1.416(7)
C39 H39 0.9300
C40 C41 1.445(7)
C40 H40 0.9300
C41 C43 1.501(7)
C42 H42A 0.9600
C42 H42B 0.9600
C42 H42C 0.9600
C43 H43D 0.9600
C43 H43E 0.9600
C43 H43F 0.9600
N1 Ni1 2.033(4)
N2 Ni1 2.057(4)

loop_
_geom_torsion_atom_site_label_1
_geom_torsion_atom_site_label_2
_geom_torsion_atom_site_label_3
_geom_torsion_atom_site_label_4
_geom_torsion
N1 C1 C2 N2 3.2(7)
C10 C1 C2 N2 179.4(4)
N1 C1 C2 C3 -179.9(4)
C10 C1 C2 C3 -3.6(6)
N2 C2 C3 C4 -1.5(11)
C1 C2 C3 C4 -177.7(6)
N2 C2 C3 C12 178.5(6)
C1 C2 C3 C12 2.3(5)
C12 C3 C4 C5 2.5(8)
C2 C3 C4 C5 -177.5(6)
C3 C4 C5 C6 -1.6(8)
C4 C5 C6 C11 0.4(8)
C11 C7 C8 C9 -0.4(8)
C7 C8 C9 C10 0.4(8)
C8 C9 C10 C12 -0.4(7)
C8 C9 C10 C1 -179.9(6)
N1 C1 C10 C9 -1.5(11)
C2 C1 C10 C9 -177.1(6)
N1 C1 C10 C12 178.9(5)
C2 C1 C10 C12 3.3(5)
C8 C7 C11 C12 0.5(7)
C8 C7 C11 C6 -178.8(5)
C5 C6 C11 C12 -0.2(7)
C5 C6 C11 C7 179.1(5)
C7 C11 C12 C10 -0.6(7)
C6 C11 C12 C10 178.8(5)
C7 C11 C12 C3 -178.3(5)
C6 C11 C12 C3 1.2(7)
C9 C10 C12 C11 0.6(8)
C1 C10 C12 C11 -179.7(5)
C9 C10 C12 C3 178.3(5)
C1 C10 C12 C3 -2.0(6)
C4 C3 C12 C11 -2.4(8)
C2 C3 C12 C11 177.6(5)
C4 C3 C12 C10 179.9(5)
C2 C3 C12 C10 -0.2(6)
N1 C13 C14 C15 -178.5(5)
C22 C13 C14 C15 0.1(8)
N1 C13 C14 C23 6.0(7)
C22 C13 C14 C23 -175.4(4)
C13 C14 C15 C16 -1.5(8)
C23 C14 C15 C16 173.8(5)
C14 C15 C16 C21 2.7(8)
C21 C17 C18 C19 1.5(8)
C17 C18 C19 C20 -3.9(8)
C18 C19 C20 C22 2.7(7)
C18 C17 C21 C16 -179.9(5)
C18 C17 C21 C22 2.1(7)
C15 C16 C21 C17 179.5(5)
C15 C16 C21 C22 -2.5(7)
C19 C20 C22 C21 0.7(8)
C19 C20 C22 C13 178.1(5)
C17 C21 C22 C20 -3.2(7)
C16 C21 C22 C20 178.8(5)
C17 C21 C22 C13 179.1(4)
C16 C21 C22 C13 1.2(7)
C14 C13 C22 C20 -177.4(5)
N1 C13 C22 C20 1.3(7)
C14 C13 C22 C21 0.1(7)
N1 C13 C22 C21 178.7(4)
C13 C14 C23 C30 77.9(6)
C15 C14 C23 C30 -97.4(5)
C13 C14 C23 C24 -151.7(5)
C15 C14 C23 C24 33.0(7)
C30 C23 C24 C29 -2.0(8)
C14 C23 C24 C29 -131.6(5)
C30 C23 C24 C25 176.8(5)
C14 C23 C24 C25 47.2(7)
C29 C24 C25 C26 -0.3(8)
C23 C24 C25 C26 -179.2(5)
C24 C25 C26 C27 2.2(8)
C25 C26 C27 C28 -3.4(8)
C26 C27 C28 C29 2.7(8)
C25 C24 C29 C28 -0.3(8)
C23 C24 C29 C28 178.4(5)
C27 C28 C29 C24 -0.8(8)
C14 C23 C30 C35 -131.3(5)
C24 C23 C30 C35 97.3(6)
C14 C23 C30 C31 46.5(6)
C24 C23 C30 C31 -84.9(6)
C35 C30 C31 C32 0.3(7)
C23 C30 C31 C32 -177.5(5)
C30 C31 C32 C33 3.0(7)
C31 C32 C33 C34 -2.4(7)
C32 C33 C34 C35 -1.4(7)
C31 C30 C35 C34 -4.6(8)
C23 C30 C35 C34 173.3(5)
C33 C34 C35 C30 5.1(7)
C41 C36 C37 C38 -2.5(8)
N2 C36 C37 C38 -179.9(5)
C41 C36 C37 C42 -177.2(5)
N2 C36 C37 C42 5.4(7)
C36 C37 C38 C39 4.4(8)
C42 C37 C38 C39 179.0(5)
C37 C38 C39 C40 -4.9(8)
C38 C39 C40 C41 3.6(7)
C37 C36 C41 C40 1.7(8)
N2 C36 C41 C40 178.9(5)
C37 C36 C41 C43 -177.1(5)
N2 C36 C41 C43 0.1(8)
C39 C40 C41 C36 -2.3(7)
C39 C40 C41 C43 176.4(5)
C10 C1 N1 C13 -1.9(8)
C2 C1 N1 C13 173.4(4)
C10 C1 N1 Ni1 176.4(5)
C2 C1 N1 Ni1 -8.3(5)
C14 C13 N1 C1 -100.0(6)
C22 C13 N1 C1 81.3(6)
C14 C13 N1 Ni1 82.2(6)
C22 C13 N1 Ni1 -96.5(5)
C3 C2 N2 C36 2.9(9)
C1 C2 N2 C36 178.9(4)
C3 C2 N2 Ni1 -172.0(5)
C1 C2 N2 Ni1 3.9(6)
C41 C36 N2 C2 -81.9(7)
C37 C36 N2 C2 95.5(6)
C41 C36 N2 Ni1 91.9(6)
C37 C36 N2 Ni1 -90.7(5)
C1 N1 Ni1 N2 7.9(3)
C13 N1 Ni1 N2 -174.1(5)
C1 N1 Ni1 Br2 130.0(3)
C13 N1 Ni1 Br2 -52.0(5)
C1 N1 Ni1 Br1 -97.0(3)
C13 N1 Ni1 Br1 81.1(4)
C2 N2 Ni1 N1 -6.5(4)
C36 N2 Ni1 N1 179.3(4)
C2 N2 Ni1 Br2 -122.1(3)
C36 N2 Ni1 Br2 63.7(4)
C2 N2 Ni1 Br1 98.1(4)
C36 N2 Ni1 Br1 -76.1(4)
